data_7218150
loop_
_publ_author_name
'Jiang, Xiaoli'
'Liu, Yanhong'
'Wu, Pengyan'
'Wang, Lei'
'Wang, Qiyuan'
'Zhu, Guangzhou'
'Li, Xiu-Ling'
'Jian, Wang'

_publ_section_title
;
 Metal-organic Framework with 9-Phenylcarbazole Moiety as a Fluorescent
 Tag for Picric Acid Explosive Detection: Collaborating Electron Transfer,
 Hydrogen Bonding and Size Matching
;
_journal_issue 88
_journal_name_full 'RSC Advances'
_journal_page_first 47357
_journal_page_last 47360
_journal_paper_doi 10.1039/C4RA07067D
_journal_volume 4
_journal_year 2014
_chemical_formula_sum 'C20 H11 N O8.5 Zn'
_chemical_formula_weight 466.67
_chemical_name_systematic ?
_space_group_IT_number 15
_symmetry_cell_setting monoclinic
_symmetry_space_group_name_Hall '-C 2yc'
_symmetry_space_group_name_H-M 'C 1 2/c 1'
_atom_sites_solution_hydrogens geom
_atom_sites_solution_primary direct
_atom_sites_solution_secondary difmap
_audit_creation_method SHELXL-97
_cell_angle_alpha 90.00
_cell_angle_beta 125.847(6)
_cell_angle_gamma 90.00
_cell_formula_units_Z 8
_cell_length_a 25.951(3)
_cell_length_b 11.8662(14)
_cell_length_c 20.436(4)
_cell_measurement_temperature 296(2)
_cell_volume 5101.0(14)
_computing_cell_refinement 'Bruker SMART'
_computing_data_collection 'Bruker SMART'
_computing_data_reduction 'Bruker SAINT'
_computing_molecular_graphics 'Bruker SHELXTL'
_computing_publication_material 'Bruker SHELXTL'
_computing_structure_refinement 'Bruker SHELXTL'
_computing_structure_solution 'Bruker SHELXTL'
_diffrn_ambient_temperature 296(2)
_diffrn_measured_fraction_theta_full 0.999
_diffrn_measured_fraction_theta_max 0.999
_diffrn_measurement_device_type 'CCD area detector'
_diffrn_measurement_method 'phi and omega scans'
_diffrn_radiation_monochromator graphite
_diffrn_radiation_source 'sealed tube'
_diffrn_radiation_type MoK\a
_diffrn_radiation_wavelength 0.71073
_diffrn_reflns_av_R_equivalents 0.0773
_diffrn_reflns_av_sigmaI/netI 0.0613
_diffrn_reflns_limit_h_max 30
_diffrn_reflns_limit_h_min -30
_diffrn_reflns_limit_k_max 13
_diffrn_reflns_limit_k_min -14
_diffrn_reflns_limit_l_max 24
_diffrn_reflns_limit_l_min -23
_diffrn_reflns_number 23575
_diffrn_reflns_theta_full 25.00
_diffrn_reflns_theta_max 25.00
_diffrn_reflns_theta_min 1.94
_exptl_absorpt_coefficient_mu 1.003
_exptl_crystal_colour colorless
_exptl_crystal_density_diffrn 1.215
_exptl_crystal_density_method 'not measured'
_exptl_crystal_description block
_exptl_crystal_F_000 1888
_exptl_crystal_size_max 0.25
_exptl_crystal_size_mid 0.22
_exptl_crystal_size_min 0.2
_refine_diff_density_max 1.173
_refine_diff_density_min -1.128
_refine_diff_density_rms 0.207
_refine_ls_extinction_method none
_refine_ls_goodness_of_fit_ref 1.007
_refine_ls_hydrogen_treatment mixed
_refine_ls_matrix_type full
_refine_ls_number_parameters 281
_refine_ls_number_reflns 4481
_refine_ls_number_restraints 0
_refine_ls_restrained_S_all 1.007
_refine_ls_R_factor_all 0.1258
_refine_ls_R_factor_gt 0.0775
_refine_ls_shift/su_max 0.082
_refine_ls_shift/su_mean 0.008
_refine_ls_structure_factor_coef Fsqd
_refine_ls_weighting_details 'calc w=1/[\s^2^(Fo^2^)+(0.1969P)^2^+0.0000P] where P=(Fo^2^+2Fc^2^)/3'
_refine_ls_weighting_scheme calc
_refine_ls_wR_factor_gt 0.2419
_refine_ls_wR_factor_ref 0.2750
_reflns_number_gt 2786
_reflns_number_total 4481
_reflns_threshold_expression >2sigma(I)
_cod_data_source_file c4ra07067d2.cif
_cod_data_source_block 1
_cod_depositor_comments
;
The following automatic conversions were performed:

'_symmetry_cell_setting' value 'Monoclinic' changed to 'monoclinic'
according to
/usr/data/users/saulius/crontab/automatic-downloads/rss-feeds/RSC/lib/dictionaries/cif_core.dic
dictionary named 'cif_core.dic' version 2.4.2 from 2011-04-26.

Automatic conversion script
Id: cif_fix_values 2827 2014-09-09 07:05:25Z andrius 
;
_cod_original_cell_volume 5101.1(13)
_cod_original_sg_symbol_H-M 'C2/c  '
_cod_original_formula_sum 'C20 H11 N O8.50 Zn'
_cod_database_code 7218150

loop_
_symmetry_equiv_pos_as_xyz
'x, y, z'
'-x, y, -z+1/2'
'x+1/2, y+1/2, z'
'-x+1/2, y+1/2, -z+1/2'
'-x, -y, -z'
'x, -y, z-1/2'
'-x+1/2, -y+1/2, -z'
'x+1/2, -y+1/2, z-1/2'

loop_
_atom_site_label
_atom_site_type_symbol
_atom_site_fract_x
_atom_site_fract_y
_atom_site_fract_z
_atom_site_U_iso_or_equiv
_atom_site_adp_type
_atom_site_occupancy
_atom_site_symmetry_multiplicity
_atom_site_calc_flag
_atom_site_refinement_flags
Zn1 Zn 0.55645(3) 0.53414(6) -0.16306(4) 0.0527(4) Uani 1 1 d .
C3 C 0.6810(3) 0.4572(6) 0.0724(4) 0.0619(19) Uani 1 1 d .
O2 O 0.6376(2) 0.5295(4) -0.0580(3) 0.0636(13) Uani 1 1 d .
C1 C 0.7740(3) 0.5328(6) 0.1911(4) 0.0563(17) Uani 1 1 d .
C6 C 0.7671(3) 0.4576(6) 0.2380(4) 0.065(2) Uani 1 1 d .
N1 N 0.8166(3) 0.4747(5) 0.3190(3) 0.0612(15) Uani 1 1 d .
O4 O 0.9981(2) 0.8665(4) 0.3478(2) 0.0596(11) Uani 1 1 d .
O1 O 0.5821(3) 0.4030(7) -0.0472(3) 0.110(2) Uani 1 1 d .
C2 C 0.7303(3) 0.5310(5) 0.1076(4) 0.0549(16) Uani 1 1 d .
H2A H 0.7349 0.5802 0.0759 0.066 Uiso 1 1 calc R
O3 O 0.9199(2) 0.8559(4) 0.2152(3) 0.0728(14) Uani 1 1 d .
C11 C 0.9375(3) 0.6951(5) 0.3792(3) 0.0528(15) Uani 1 1 d .
H11A H 0.9734 0.7288 0.4238 0.063 Uiso 1 1 calc R
C9 C 0.8597(3) 0.6843(5) 0.2340(3) 0.0508(15) Uani 1 1 d .
H9A H 0.8433 0.7087 0.1820 0.061 Uiso 1 1 calc R
C8 C 0.8302(3) 0.5987(5) 0.2462(3) 0.0457(14) Uani 1 1 d .
C7 C 0.6297(3) 0.4619(6) -0.0168(4) 0.0629(18) Uani 1 1 d .
C15 C 0.8212(3) 0.4220(6) 0.3853(3) 0.0538(15) Uani 1 1 d .
C10 C 0.9142(3) 0.7339(5) 0.3005(3) 0.0469(14) Uani 1 1 d .
C13 C 0.8547(3) 0.5626(6) 0.3243(4) 0.0527(15) Uani 1 1 d .
C5 C 0.7185(4) 0.3774(7) 0.2025(4) 0.079(2) Uani 1 1 d .
H5A H 0.7150 0.3242 0.2332 0.095 Uiso 1 1 calc R
C12 C 0.9085(3) 0.6103(6) 0.3911(4) 0.0567(16) Uani 1 1 d .
H12A H 0.9245 0.5852 0.4428 0.068 Uiso 1 1 calc R
C16 C 0.7703(3) 0.4226(7) 0.3889(4) 0.0701(19) Uani 1 1 d .
H16A H 0.7328 0.4577 0.3481 0.084 Uiso 1 1 calc R
C14 C 0.9466(3) 0.8252(5) 0.2881(4) 0.0538(15) Uani 1 1 d .
C19 C 0.8784(4) 0.3183(7) 0.5082(4) 0.084(2) Uani 1 1 d .
H19A H 0.9156 0.2826 0.5491 0.101 Uiso 1 1 calc R
C20 C 0.8757(3) 0.3701(6) 0.4441(4) 0.0670(19) Uani 1 1 d .
H20A H 0.9107 0.3686 0.4423 0.080 Uiso 1 1 calc R
C17 C 0.7737(4) 0.3722(7) 0.4517(4) 0.073(2) Uani 1 1 d .
H17A H 0.7388 0.3742 0.4537 0.087 Uiso 1 1 calc R
C18 C 0.8277(4) 0.3197(7) 0.5109(5) 0.079(2) Uani 1 1 d .
H18A H 0.8298 0.2848 0.5531 0.095 Uiso 1 1 calc R
C4 C 0.6764(4) 0.3811(7) 0.1206(4) 0.080(2) Uani 1 1 d .
H4A H 0.6427 0.3303 0.0956 0.096 Uiso 1 1 calc R
O1W O 0.5000 0.4321(6) -0.2500 0.085(2) Uani 1 2 d S
O2W O 0.4325(11) 0.3707(15) -0.117(2) 0.44(2) Uani 1 1 d .
O4W O 0.3506(11) 0.339(2) -0.2148(15) 0.425(17) Uani 1 1 d .
O5W O 0.4586(11) 0.236(6) -0.1453(15) 0.80(5) Uani 1 1 d .
O3W O 0.7140(18) 0.249(4) -0.0403(15) 0.57(3) Uani 1 1 d .
O6W O 0.5000 -0.006(5) -0.2500 0.38(3) Uani 0.66 2 d SP

loop_
_atom_site_aniso_label
_atom_site_aniso_U_11
_atom_site_aniso_U_22
_atom_site_aniso_U_33
_atom_site_aniso_U_23
_atom_site_aniso_U_13
_atom_site_aniso_U_12
Zn1 0.0443(5) 0.0607(5) 0.0349(5) 0.0006(3) 0.0129(4) -0.0032(3)
C3 0.041(4) 0.088(5) 0.036(3) 0.018(3) 0.011(3) -0.010(3)
O2 0.051(3) 0.079(3) 0.040(3) 0.012(2) 0.016(2) -0.009(2)
C1 0.042(4) 0.083(5) 0.034(3) 0.019(3) 0.016(3) -0.003(3)
C6 0.055(4) 0.091(5) 0.041(4) 0.016(3) 0.023(3) -0.011(4)
N1 0.045(3) 0.089(4) 0.036(3) 0.020(3) 0.016(3) -0.009(3)
O4 0.055(3) 0.069(3) 0.040(2) 0.002(2) 0.020(2) -0.009(2)
O1 0.078(4) 0.157(6) 0.051(3) 0.011(4) 0.013(3) -0.058(4)
C2 0.048(4) 0.070(4) 0.043(4) 0.009(3) 0.024(3) -0.006(3)
O3 0.065(3) 0.088(3) 0.044(3) 0.012(2) 0.020(2) -0.025(3)
C11 0.044(3) 0.072(4) 0.032(3) 0.005(3) 0.017(3) 0.000(3)
C9 0.047(3) 0.066(4) 0.035(3) 0.012(3) 0.021(3) 0.010(3)
C8 0.044(3) 0.054(3) 0.036(3) 0.008(3) 0.021(3) 0.000(3)
C7 0.043(4) 0.085(5) 0.039(4) -0.001(3) 0.012(3) -0.009(4)
C15 0.052(4) 0.071(4) 0.034(3) 0.014(3) 0.023(3) 0.000(3)
C10 0.043(3) 0.060(3) 0.038(3) 0.005(3) 0.024(3) 0.004(3)
C13 0.043(4) 0.071(4) 0.042(3) 0.010(3) 0.023(3) 0.002(3)
C5 0.066(5) 0.108(6) 0.042(4) 0.020(4) 0.020(3) -0.027(4)
C12 0.056(4) 0.080(4) 0.034(3) 0.011(3) 0.026(3) 0.006(3)
C16 0.054(4) 0.091(5) 0.061(4) 0.020(4) 0.032(4) 0.005(4)
C14 0.050(4) 0.062(4) 0.038(3) 0.005(3) 0.019(3) -0.001(3)
C19 0.078(5) 0.109(6) 0.052(4) 0.040(4) 0.030(4) 0.013(5)
C20 0.060(4) 0.090(5) 0.053(4) 0.021(4) 0.034(4) 0.004(4)
C17 0.067(5) 0.099(6) 0.057(4) 0.005(4) 0.039(4) -0.003(4)
C18 0.099(6) 0.095(5) 0.061(5) 0.007(4) 0.056(5) -0.018(5)
C4 0.062(5) 0.104(6) 0.050(4) 0.013(4) 0.020(4) -0.020(4)
O1W 0.084(5) 0.055(4) 0.046(4) 0.000 -0.001(4) 0.000
O2W 0.39(3) 0.299(18) 0.89(6) 0.38(3) 0.52(4) 0.24(2)
O4W 0.39(3) 0.42(3) 0.40(3) 0.11(3) 0.20(3) 0.25(3)
O5W 0.26(2) 1.90(16) 0.33(3) -0.18(6) 0.22(2) -0.45(5)
O3W 0.70(9) 0.55(4) 0.35(4) 0.02(4) 0.25(5) 0.43(6)
O6W 0.31(5) 0.45(6) 0.56(9) 0.000 0.36(7) 0.000

loop_
_atom_type_symbol
_atom_type_description
_atom_type_scat_dispersion_real
_atom_type_scat_dispersion_imag
_atom_type_scat_source
C C 0.0033 0.0016 'International Tables Vol C Tables 4.2.6.8 and 6.1.1.4'
H H 0.0000 0.0000 'International Tables Vol C Tables 4.2.6.8 and 6.1.1.4'
N N 0.0061 0.0033 'International Tables Vol C Tables 4.2.6.8 and 6.1.1.4'
O O 0.0106 0.0060 'International Tables Vol C Tables 4.2.6.8 and 6.1.1.4'
Zn Zn 0.2839 1.4301 'International Tables Vol C Tables 4.2.6.8 and 6.1.1.4'

loop_
_geom_angle_atom_site_label_1
_geom_angle_atom_site_label_2
_geom_angle_atom_site_label_3
_geom_angle
_geom_angle_site_symmetry_1
_geom_angle_site_symmetry_3
O1W Zn1 O2 138.5(2) . .
O1W Zn1 O3 102.94(18) . 7_665
O2 Zn1 O3 97.81(19) . 7_665
O1W Zn1 O4 104.63(16) . 8_465
O2 Zn1 O4 106.95(19) . 8_465
O3 Zn1 O4 99.2(2) 7_665 8_465
O1W Zn1 C7 120.4(2) . .
O2 Zn1 C7 28.3(2) . .
O3 Zn1 C7 126.1(2) 7_665 .
O4 Zn1 C7 99.1(2) 8_465 .
O1W Zn1 Zn1 38.88(16) . 2_654
O2 Zn1 Zn1 170.29(16) . 2_654
O3 Zn1 Zn1 76.12(13) 7_665 2_654
O4 Zn1 Zn1 81.73(12) 8_465 2_654
C7 Zn1 Zn1 156.83(16) . 2_654
C2 C3 C4 119.2(6) . .
C2 C3 C7 120.7(6) . .
C4 C3 C7 120.0(6) . .
C7 O2 Zn1 105.1(4) . .
C2 C1 C6 119.5(6) . .
C2 C1 C8 133.7(5) . .
C6 C1 C8 106.8(5) . .
N1 C6 C5 129.9(6) . .
N1 C6 C1 108.8(6) . .
C5 C6 C1 121.2(6) . .
C6 N1 C13 108.6(5) . .
C6 N1 C15 124.6(5) . .
C13 N1 C15 126.2(5) . .
C14 O4 Zn1 123.6(4) . 8_566
C3 C2 C1 119.9(6) . .
C3 C2 H2A 120.0 . .
C1 C2 H2A 120.0 . .
C14 O3 Zn1 133.2(4) . 7_665
C12 C11 C10 121.9(6) . .
C12 C11 H11A 119.1 . .
C10 C11 H11A 119.1 . .
C8 C9 C10 119.4(5) . .
C8 C9 H9A 120.3 . .
C10 C9 H9A 120.3 . .
C9 C8 C13 120.2(5) . .
C9 C8 C1 132.3(5) . .
C13 C8 C1 107.5(5) . .
O1 C7 O2 122.3(6) . .
O1 C7 C3 120.4(6) . .
O2 C7 C3 117.3(6) . .
O1 C7 Zn1 76.3(4) . .
O2 C7 Zn1 46.6(3) . .
C3 C7 Zn1 161.5(5) . .
C20 C15 C16 119.7(6) . .
C20 C15 N1 120.2(6) . .
C16 C15 N1 120.1(6) . .
C9 C10 C11 118.7(5) . .
C9 C10 C14 119.8(5) . .
C11 C10 C14 121.5(5) . .
C12 C13 N1 130.0(6) . .
C12 C13 C8 121.7(6) . .
N1 C13 C8 108.2(5) . .
C4 C5 C6 116.6(6) . .
C4 C5 H5A 121.7 . .
C6 C5 H5A 121.7 . .
C11 C12 C13 118.2(5) . .
C11 C12 H12A 120.9 . .
C13 C12 H12A 120.9 . .
C15 C16 C17 121.0(7) . .
C15 C16 H16A 119.5 . .
C17 C16 H16A 119.5 . .
O4 C14 O3 124.0(6) . .
O4 C14 C10 120.2(5) . .
O3 C14 C10 115.7(5) . .
C18 C19 C20 120.9(7) . .
C18 C19 H19A 119.6 . .
C20 C19 H19A 119.6 . .
C15 C20 C19 118.7(7) . .
C15 C20 H20A 120.6 . .
C19 C20 H20A 120.6 . .
C18 C17 C16 120.1(7) . .
C18 C17 H17A 119.9 . .
C16 C17 H17A 119.9 . .
C19 C18 C17 119.6(7) . .
C19 C18 H18A 120.2 . .
C17 C18 H18A 120.2 . .
C5 C4 C3 123.4(7) . .
C5 C4 H4A 118.3 . .
C3 C4 H4A 118.3 . .
Zn1 O1W Zn1 102.2(3) . 2_654

loop_
_geom_bond_atom_site_label_1
_geom_bond_atom_site_label_2
_geom_bond_distance
_geom_bond_site_symmetry_2
Zn1 O1W 1.929(4) .
Zn1 O2 1.937(5) .
Zn1 O3 1.994(4) 7_665
Zn1 O4 2.031(4) 8_465
Zn1 C7 2.574(7) .
Zn1 Zn1 3.0028(14) 2_654
C3 C2 1.358(9) .
C3 C4 1.393(9) .
C3 C7 1.502(9) .
O2 C7 1.262(8) .
C1 C2 1.389(9) .
C1 C6 1.396(9) .
C1 C8 1.443(9) .
C6 N1 1.393(9) .
C6 C5 1.397(10) .
N1 C13 1.397(8) .
N1 C15 1.432(7) .
O4 C14 1.266(7) .
O4 Zn1 2.031(4) 8_566
O1 C7 1.226(8) .
C2 H2A 0.9300 .
O3 C14 1.276(7) .
O3 Zn1 1.994(4) 7_665
C11 C12 1.361(9) .
C11 C10 1.425(8) .
C11 H11A 0.9300 .
C9 C8 1.379(8) .
C9 C10 1.394(8) .
C9 H9A 0.9300 .
C8 C13 1.395(8) .
C15 C20 1.355(9) .
C15 C16 1.364(9) .
C10 C14 1.480(9) .
C13 C12 1.379(9) .
C5 C4 1.362(10) .
C5 H5A 0.9300 .
C12 H12A 0.9300 .
C16 C17 1.373(9) .
C16 H16A 0.9300 .
C19 C18 1.350(11) .
C19 C20 1.410(9) .
C19 H19A 0.9300 .
C20 H20A 0.9300 .
C17 C18 1.352(11) .
C17 H17A 0.9300 .
C18 H18A 0.9300 .
C4 H4A 0.9300 .
O1W Zn1 1.929(4) 2_654
O3W O3W 1.61(6) 7_655
